data_4307706
loop_
_publ_author_name
'Kajita, Yuji'
'Arii, Hidekazu'
'Saito, Takahiro'
'Saito, Yamato'
'Nagatomo, Shigenori'
'Kitagawa, Teizo'
'Funahashi, Yasuhiro'
'Ozawa, Tomohiro'
'Masuda, Hideki'

_publ_section_title
;
 Syntheses, Characterization, and Dioxygen Reactivities of Cu(I)
 Complexes with cis,cis-1,3,5-Triaminocyclohexane Derivatives:
 A Cu(III)2O2Intermediate Exhibiting Higher C--H Activation
;
_journal_coden_ASTM INOCAJ
_journal_issue 8
_journal_name_full 'Inorganic Chemistry'
_journal_page_first 3322
_journal_page_last 3335
_journal_paper_doi 10.1021/ic062206s
_journal_volume 46
_journal_year 2007
_chemical_formula_moiety 'C14 H30 Cu F6 N4 Sb '
_chemical_formula_sum 'C14 H30 Cu F6 N4 Sb'
_chemical_formula_weight 553.70
_space_group_IT_number 14
_symmetry_cell_setting monoclinic
_symmetry_Int_Tables_number 14
_symmetry_space_group_name_Hall '-P 2ybc'
_symmetry_space_group_name_H-M 'P 1 21/c 1'
_cell_angle_alpha 90
_cell_angle_beta 108.772(5)
_cell_angle_gamma 90
_cell_formula_units_Z 4
_cell_length_a 10.5097(11)
_cell_length_b 13.8322(13)
_cell_length_c 15.731(2)
_cell_measurement_reflns_used 4396
_cell_measurement_temperature 173.1
_cell_measurement_theta_max 27.5
_cell_measurement_theta_min 3.2
_cell_volume 2165.2(4)
_computing_cell_refinement CrystalClear
_computing_data_collection CrystalClear
_computing_data_reduction CrystalStructure
_computing_publication_material 'CrystalStructure 3.6.0'
_computing_structure_refinement CRYSTALS
_computing_structure_solution SIR92
_diffrn_detector_area_resol_mean 7.31
_diffrn_measured_fraction_theta_full 0.9975
_diffrn_measured_fraction_theta_max 0.9975
_diffrn_measurement_device_type 'Rigaku Mercury'
_diffrn_measurement_method \w
_diffrn_radiation_type 'Mo K\a'
_diffrn_radiation_wavelength 0.7107
_diffrn_reflns_av_R_equivalents 0.060
_diffrn_reflns_limit_h_max 13
_diffrn_reflns_limit_h_min -13
_diffrn_reflns_limit_k_max 16
_diffrn_reflns_limit_k_min -17
_diffrn_reflns_limit_l_max 20
_diffrn_reflns_limit_l_min -14
_diffrn_reflns_number 17521
_diffrn_reflns_theta_full 27.47
_diffrn_reflns_theta_max 27.47
_exptl_absorpt_coefficient_mu 2.283
_exptl_absorpt_correction_type none
_exptl_crystal_colour colorless
_exptl_crystal_density_diffrn 1.698
_exptl_crystal_density_method 'not measured'
_exptl_crystal_description prism
_exptl_crystal_F_000 1104.00
_exptl_crystal_size_max 0.15
_exptl_crystal_size_mid 0.15
_exptl_crystal_size_min 0.15
_refine_diff_density_max 0.45
_refine_diff_density_min -0.40
_refine_ls_extinction_method none
_refine_ls_goodness_of_fit_ref 1.008
_refine_ls_hydrogen_treatment mixed
_refine_ls_number_parameters 307
_refine_ls_number_reflns 2557
_refine_ls_R_factor_gt 0.0310
_refine_ls_shift/su_max 0.0000
_refine_ls_structure_factor_coef F
_refine_ls_weighting_details 'w = 1/[1.0000\s(Fo^2^)]'
_refine_ls_weighting_scheme calc
_refine_ls_wR_factor_ref 0.0220
_reflns_number_gt 2557
_reflns_number_total 4971
_reflns_threshold_expression F^2^>2.0\s(F^2^)
_cod_data_source_file ic062206srom20061119_102520.cif
_cod_data_source_block '__0925n5num'
_cod_original_formula_sum 'C14 H30 Cu F6 N4 Sb '
_cod_database_code 4307706

loop_
_symmetry_equiv_pos_site_id
_symmetry_equiv_pos_as_xyz
1 +X,+Y,+Z
2 -X,1/2+Y,1/2-Z
3 -X,-Y,-Z
4 +X,1/2-Y,1/2+Z

loop_
_atom_site_label
_atom_site_type_symbol
_atom_site_fract_x
_atom_site_fract_y
_atom_site_fract_z
_atom_site_U_iso_or_equiv
_atom_site_adp_type
_atom_site_occupancy
_atom_site_symmetry_multiplicity
_atom_site_calc_flag
_atom_site_refinement_flags
_atom_site_disorder_assembly
_atom_site_disorder_group
Sb(1) Sb -0.21674(4) 0.29935(3) 0.87683(2) 0.03030(10) Uani 1.00 1 d . . .
Cu(1) Cu 0.30032(6) 0.17135(4) 0.83887(4) 0.0294(2) Uani 1.00 1 d . . .
F(1) F -0.0290(3) 0.2912(2) 0.9220(2) 0.0519(10) Uani 1.00 1 d . . .
F(2) F -0.4041(3) 0.3085(2) 0.8266(2) 0.0560(10) Uani 1.00 1 d . . .
F(3) F -0.2178(3) 0.3994(3) 0.9557(2) 0.0752(13) Uani 1.00 1 d . . .
F(4) F -0.2167(3) 0.2026(2) 0.7943(2) 0.0494(10) Uani 1.00 1 d . . .
F(5) F -0.2002(3) 0.3903(2) 0.7933(2) 0.0514(11) Uani 1.00 1 d . . .
F(6) F -0.2300(4) 0.2081(3) 0.9593(2) 0.082(1) Uani 1.00 1 d . . .
N(1) N 0.0929(4) 0.1511(3) 0.8014(2) 0.0281(13) Uani 1.00 1 d . . .
N(2) N 0.3226(4) 0.1025(3) 0.7248(2) 0.0302(13) Uani 1.00 1 d . . .
N(3) N 0.2799(4) 0.3147(3) 0.7874(2) 0.0268(12) Uani 1.00 1 d . . .
N(4) N 0.4301(4) 0.1537(3) 0.9521(3) 0.038(2) Uani 1.00 1 d . . .
C(1) C 0.0281(5) 0.1759(4) 0.7050(3) 0.031(2) Uani 1.00 1 d . . .
C(2) C 0.0815(6) 0.1169(4) 0.6426(4) 0.036(2) Uani 1.00 1 d . . .
C(3) C 0.2216(6) 0.1425(4) 0.6434(3) 0.032(2) Uani 1.00 1 d . . .
C(4) C 0.2369(7) 0.2516(4) 0.6333(4) 0.037(2) Uani 1.00 1 d . . .
C(5) C 0.1855(5) 0.3152(4) 0.6950(3) 0.031(2) Uani 1.00 1 d . . .
C(6) C 0.0443(5) 0.2840(4) 0.6908(4) 0.032(2) Uani 1.00 1 d . . .
C(7) C 0.0510(6) 0.0549(4) 0.8250(4) 0.036(2) Uani 1.00 1 d . . .
C(8) C 0.0962(6) 0.0418(4) 0.9248(3) 0.056(2) Uani 1.00 1 d . . .
C(9) C 0.4578(6) 0.0979(5) 0.7170(4) 0.046(2) Uani 1.00 1 d . . .
C(10) C 0.5496(5) 0.0332(4) 0.7884(4) 0.051(2) Uani 1.00 1 d . . .
C(11) C 0.2509(6) 0.3925(4) 0.8440(4) 0.041(2) Uani 1.00 1 d . . .
C(12) C 0.3678(6) 0.4079(4) 0.9284(3) 0.054(2) Uani 1.00 1 d . . .
C(13) C 0.5180(6) 0.1535(4) 1.0168(4) 0.046(2) Uani 1.00 1 d . . .
C(14) C 0.6315(6) 0.1506(5) 1.1003(4) 0.092(3) Uani 1.00 1 d . . .
H(1) H -0.069(4) 0.161(3) 0.689(2) 0.016(12) Uiso 1.00 1 c . . .
H(2) H 0.077(4) 0.046(3) 0.656(3) 0.04(2) Uiso 1.00 1 c . . .
H(3) H 0.012(5) 0.126(3) 0.586(3) 0.04(2) Uiso 1.00 1 c . . .
H(4) H 0.234(4) 0.116(3) 0.588(3) 0.032(13) Uiso 1.00 1 c . . .
H(5) H 0.332(4) 0.270(3) 0.641(3) 0.03(1) Uiso 1.00 1 c . . .
H(6) H 0.189(5) 0.264(3) 0.572(3) 0.04(2) Uiso 1.00 1 c . . .
H(7) H 0.182(4) 0.384(3) 0.670(2) 0.008(10) Uiso 1.00 1 c . . .
H(8) H 0.011(4) 0.324(3) 0.731(3) 0.025(13) Uiso 1.00 1 c . . .
H(9) H -0.014(4) 0.304(3) 0.631(3) 0.027(12) Uiso 1.00 1 c . . .
H(10) H -0.047(5) 0.050(3) 0.800(3) 0.03(2) Uiso 1.00 1 c . . .
H(11) H 0.091(4) 0.012(3) 0.797(3) 0.03(2) Uiso 1.00 1 c . . .
H(12) H 0.1839 0.0147 0.9447 0.074 Uiso 1.00 1 c R . .
H(13) H 0.0359 -0.0003 0.9406 0.074 Uiso 1.00 1 c R . .
H(14) H 0.0974 0.1031 0.9523 0.074 Uiso 1.00 1 c R . .
H(15) H 0.452(4) 0.076(3) 0.650(3) 0.04(2) Uiso 1.00 1 c . . .
H(16) H 0.488(5) 0.166(3) 0.728(3) 0.05(2) Uiso 1.00 1 c . . .
H(17) H 0.5920 0.0701 0.8408 0.061 Uiso 1.00 1 c R . .
H(18) H 0.6161 0.0059 0.7666 0.061 Uiso 1.00 1 c R . .
H(19) H 0.4964 -0.0161 0.8022 0.061 Uiso 1.00 1 c R . .
H(20) H 0.1741 0.3749 0.8598 0.050 Uiso 1.00 1 c R . .
H(21) H 0.222(5) 0.448(3) 0.804(3) 0.04(2) Uiso 1.00 1 c . . .
H(22) H 0.3600 0.3663 0.9746 0.064 Uiso 1.00 1 c R . .
H(23) H 0.3685 0.4732 0.9474 0.064 Uiso 1.00 1 c R . .
H(24) H 0.4489 0.3940 0.9164 0.064 Uiso 1.00 1 c R . .
H(25) H 0.0610 0.1972 0.8345 0.034 Uiso 1.00 1 c R . .
H(26) H 0.2967 0.0372 0.7284 0.036 Uiso 1.00 1 c R . .
H(27) H 0.3650 0.3305 0.7821 0.032 Uiso 1.00 1 c R . .
H(28) H 0.5994 0.1422 1.1498 0.107 Uiso 1.00 1 c R . .
H(29) H 0.6802 0.2096 1.1072 0.107 Uiso 1.00 1 c R . .
H(30) H 0.6879 0.0979 1.0976 0.107 Uiso 1.00 1 c R . .

loop_
_atom_site_aniso_label
_atom_site_aniso_U_11
_atom_site_aniso_U_22
_atom_site_aniso_U_33
_atom_site_aniso_U_12
_atom_site_aniso_U_13
_atom_site_aniso_U_23
Sb(1) 0.0231(2) 0.0402(2) 0.0263(2) 0.0036(2) 0.0061(2) 0.0003(2)
Cu(1) 0.0244(4) 0.0367(4) 0.0250(4) 0.0014(3) 0.0050(3) 0.0030(3)
F(1) 0.025(2) 0.078(2) 0.045(2) 0.009(2) 0.002(2) -0.011(2)
F(2) 0.022(2) 0.069(2) 0.071(2) 0.002(2) 0.007(2) -0.009(2)
F(3) 0.052(3) 0.105(3) 0.062(2) 0.015(2) 0.010(2) -0.048(2)
F(4) 0.046(2) 0.045(2) 0.058(2) -0.005(2) 0.017(2) -0.019(2)
F(5) 0.059(2) 0.043(2) 0.048(2) -0.006(2) 0.012(2) 0.012(2)
F(6) 0.081(3) 0.105(3) 0.068(2) 0.004(3) 0.035(2) 0.047(2)
N(1) 0.031(3) 0.025(3) 0.030(3) -0.000(2) 0.012(2) -0.000(2)
N(2) 0.025(3) 0.034(3) 0.031(3) 0.005(2) 0.008(2) -0.000(2)
N(3) 0.019(2) 0.031(3) 0.030(2) -0.002(2) 0.007(2) -0.003(2)
N(4) 0.033(3) 0.052(3) 0.029(3) 0.002(3) 0.010(2) 0.007(2)
C(1) 0.016(3) 0.035(4) 0.034(3) 0.001(3) -0.001(3) -0.003(3)
C(2) 0.032(4) 0.037(4) 0.029(3) 0.002(3) -0.004(3) 0.002(3)
C(3) 0.042(4) 0.038(4) 0.016(3) 0.006(3) 0.011(3) -0.001(3)
C(4) 0.039(4) 0.042(4) 0.029(4) 0.001(3) 0.011(3) 0.005(3)
C(5) 0.030(3) 0.028(4) 0.037(3) 0.004(3) 0.011(3) 0.010(3)
C(6) 0.026(3) 0.032(4) 0.034(3) 0.006(3) 0.002(3) 0.008(3)
C(7) 0.036(4) 0.028(4) 0.046(4) -0.007(3) 0.016(3) -0.004(3)
C(8) 0.091(6) 0.034(4) 0.060(4) -0.013(4) 0.047(4) 0.000(3)
C(9) 0.040(4) 0.059(5) 0.046(4) 0.010(4) 0.024(3) -0.004(4)
C(10) 0.032(4) 0.045(4) 0.076(4) 0.002(3) 0.017(3) -0.014(3)
C(11) 0.041(4) 0.045(4) 0.039(4) -0.002(3) 0.016(3) -0.009(3)
C(12) 0.062(5) 0.055(4) 0.043(4) 0.000(4) 0.014(4) -0.013(3)
C(13) 0.033(4) 0.082(5) 0.025(3) 0.001(4) 0.011(3) 0.008(3)
C(14) 0.045(5) 0.189(8) 0.033(4) -0.005(5) 0.001(3) 0.011(5)

loop_
_atom_type_symbol
_atom_type_description
_atom_type_scat_dispersion_real
_atom_type_scat_dispersion_imag
_atom_type_scat_source
C C 0.003 0.002
;
International Tables for Crystallography
(1992, Vol. C, Tables 4.2.6.8 and 6.1.1.4)
;
H H 0.000 0.000
;
International Tables for Crystallography
(1992, Vol. C, Table 6.1.1.4)
;
Cu Cu 0.320 1.265
;
International Tables for Crystallography
(1992, Vol. C, Tables 4.2.6.8 and 6.1.1.4)
;
F F 0.017 0.010
;
International Tables for Crystallography
(1992, Vol. C, Tables 4.2.6.8 and 6.1.1.4)
;
N N 0.006 0.003
;
International Tables for Crystallography
(1992, Vol. C, Tables 4.2.6.8 and 6.1.1.4)
;
Sb Sb -0.587 1.546
;
International Tables for Crystallography
(1992, Vol. C, Tables 4.2.6.8 and 6.1.1.4)
;

loop_
_geom_angle_atom_site_label_1
_geom_angle_atom_site_label_2
_geom_angle_atom_site_label_3
_geom_angle
_geom_angle_publ_flag
_geom_angle_site_symmetry_1
_geom_angle_site_symmetry_2
_geom_angle_site_symmetry_3
F(2) Sb(1) F(1) 177.5(1) ? . . .
F(3) Sb(1) F(1) 91.4(1) ? . . .
F(4) Sb(1) F(1) 89.1(1) ? . . .
F(5) Sb(1) F(1) 89.0(1) ? . . .
F(6) Sb(1) F(1) 90.0(1) ? . . .
F(3) Sb(1) F(2) 90.0(1) ? . . .
F(4) Sb(1) F(2) 89.5(1) ? . . .
F(5) Sb(1) F(2) 88.9(1) ? . . .
F(6) Sb(1) F(2) 92.1(1) ? . . .
F(4) Sb(1) F(3) 177.8(1) ? . . .
F(5) Sb(1) F(3) 89.4(1) ? . . .
F(6) Sb(1) F(3) 91.2(2) ? . . .
F(5) Sb(1) F(4) 88.5(1) ? . . .
F(6) Sb(1) F(4) 90.9(1) ? . . .
F(6) Sb(1) F(5) 178.8(2) ? . . .
N(2) Cu(1) N(1) 95.2(2) ? . . .
N(3) Cu(1) N(1) 92.8(1) ? . . .
N(4) Cu(1) N(1) 128.6(2) ? . . .
Cu(1) N(1) C(1) 110.6(3) ? . . .
Cu(1) N(1) C(7) 114.6(3) ? . . .
N(3) Cu(1) N(2) 97.0(2) ? . . .
N(4) Cu(1) N(2) 120.2(2) ? . . .
Cu(1) N(2) C(3) 108.7(3) ? . . .
Cu(1) N(2) C(9) 117.8(3) ? . . .
N(4) Cu(1) N(3) 115.8(2) ? . . .
Cu(1) N(3) C(5) 109.5(3) ? . . .
Cu(1) N(3) C(11) 117.5(3) ? . . .
Cu(1) N(4) C(13) 170.1(5) ? . . .
N(1) C(1) C(2) 113.1(4) ? . . .
N(1) C(1) C(6) 109.8(4) ? . . .
C(7) N(1) C(1) 112.7(4) ? . . .
N(1) C(7) C(8) 110.5(4) ? . . .
N(2) C(3) C(2) 110.2(5) ? . . .
N(2) C(3) C(4) 112.8(4) ? . . .
C(9) N(2) C(3) 112.8(4) ? . . .
N(2) C(9) C(10) 111.5(5) ? . . .
N(3) C(5) C(4) 111.0(4) ? . . .
N(3) C(5) C(6) 112.2(4) ? . . .
C(11) N(3) C(5) 112.5(4) ? . . .
N(3) C(11) C(12) 111.3(4) ? . . .
N(4) C(13) C(14) 178.6(7) ? . . .
C(1) C(2) C(3) 115.6(4) ? . . .
C(6) C(1) C(2) 110.4(5) ? . . .
C(1) C(6) C(5) 115.1(4) ? . . .
C(2) C(3) C(4) 111.4(5) ? . . .
C(3) C(4) C(5) 115.4(5) ? . . .
C(4) C(5) C(6) 110.2(4) ? . . .
Cu(1) N(1) H(25) 106.0306 ? . . .
Cu(1) N(2) H(26) 105.4742 ? . . .
Cu(1) N(3) H(27) 105.4265 ? . . .
H(25) N(1) C(1) 106.1030 ? . . .
N(1) C(1) H(1) 107(2) ? . . .
H(25) N(1) C(7) 106.1534 ? . . .
N(1) C(7) H(11) 103(2) ? . . .
N(1) C(7) H(10) 108(2) ? . . .
H(26) N(2) C(3) 105.4607 ? . . .
N(2) C(3) H(4) 111(2) ? . . .
N(2) C(9) H(16) 101(3) ? . . .
H(26) N(2) C(9) 105.5172 ? . . .
N(2) C(9) H(15) 110(2) ? . . .
H(27) N(3) C(5) 105.4137 ? . . .
N(3) C(5) H(7) 108(1) ? . . .
N(3) C(11) H(20) 108.9967 ? . . .
H(27) N(3) C(11) 105.4200 ? . . .
N(3) C(11) H(21) 105(2) ? . . .
C(1) C(2) H(2) 109(2) ? . . .
H(1) C(1) C(2) 106(2) ? . . .
C(1) C(2) H(3) 101(3) ? . . .
C(1) C(6) H(8) 111(2) ? . . .
H(1) C(1) C(6) 108(2) ? . . .
C(1) C(6) H(9) 110(2) ? . . .
H(2) C(2) C(3) 110(2) ? . . .
H(3) C(2) C(3) 115(3) ? . . .
C(2) C(3) H(4) 108(2) ? . . .
H(3) C(2) H(2) 104(3) ? . . .
C(3) C(4) H(5) 111(2) ? . . .
H(4) C(3) C(4) 102(2) ? . . .
C(3) C(4) H(6) 104(2) ? . . .
H(5) C(4) C(5) 109(2) ? . . .
H(6) C(4) C(5) 110(3) ? . . .
C(4) C(5) H(7) 105(2) ? . . .
H(6) C(4) H(5) 104(3) ? . . .
C(5) C(6) H(8) 110(2) ? . . .
C(5) C(6) H(9) 105(2) ? . . .
H(7) C(5) C(6) 109(2) ? . . .
H(9) C(6) H(8) 102(3) ? . . .
H(11) C(7) C(8) 112(2) ? . . .
C(7) C(8) H(12) 109.8290 ? . . .
C(7) C(8) H(14) 108.7910 ? . . .
H(10) C(7) C(8) 110(2) ? . . .
C(7) C(8) H(13) 109.5761 ? . . .
H(11) C(7) H(10) 110(3) ? . . .
H(14) C(8) H(12) 109.4731 ? . . .
H(13) C(8) H(12) 109.2741 ? . . .
H(14) C(8) H(13) 109.8850 ? . . .
H(16) C(9) C(10) 110(2) ? . . .
C(9) C(10) H(17) 109.5417 ? . . .
C(9) C(10) H(19) 108.1772 ? . . .
H(15) C(9) C(10) 112(2) ? . . .
C(9) C(10) H(18) 109.4766 ? . . .
H(16) C(9) H(15) 110(3) ? . . .
H(19) C(10) H(17) 109.4748 ? . . .
H(18) C(10) H(17) 109.4200 ? . . .
H(19) C(10) H(18) 110.7287 ? . . .
H(20) C(11) C(12) 109.0138 ? . . .
C(11) C(12) H(22) 109.9653 ? . . .
C(11) C(12) H(24) 109.0003 ? . . .
H(21) C(11) C(12) 116(2) ? . . .
C(11) C(12) H(23) 109.4481 ? . . .
H(21) C(11) H(20) 105.0546 ? . . .
H(24) C(12) H(22) 109.4707 ? . . .
H(23) C(12) H(22) 109.2298 ? . . .
H(24) C(12) H(23) 109.7141 ? . . .
C(13) C(14) H(28) 109.7262 ? . . .
C(13) C(14) H(29) 109.4891 ? . . .
C(13) C(14) H(30) 108.7650 ? . . .
H(29) C(14) H(28) 109.3492 ? . . .
H(30) C(14) H(28) 109.4703 ? . . .
H(30) C(14) H(29) 110.0277 ? . . .

loop_
_geom_bond_atom_site_label_1
_geom_bond_atom_site_label_2
_geom_bond_distance
_geom_bond_publ_flag
_geom_bond_site_symmetry_1
_geom_bond_site_symmetry_2
Sb(1) F(1) 1.873(3) ? . .
Sb(1) F(2) 1.875(3) ? . .
Sb(1) F(3) 1.861(3) ? . .
Sb(1) F(4) 1.865(3) ? . .
Sb(1) F(5) 1.868(3) ? . .
Sb(1) F(6) 1.846(4) ? . .
Cu(1) N(1) 2.086(4) ? . .
Cu(1) N(2) 2.110(4) ? . .
Cu(1) N(3) 2.126(4) ? . .
Cu(1) N(4) 1.879(4) ? . .
N(1) C(1) 1.488(6) ? . .
N(1) C(7) 1.487(7) ? . .
N(2) C(3) 1.482(6) ? . .
N(2) C(9) 1.466(8) ? . .
N(3) C(5) 1.473(5) ? . .
N(3) C(11) 1.489(7) ? . .
N(4) C(13) 1.133(6) ? . .
C(1) C(2) 1.517(9) ? . .
C(1) C(6) 1.529(8) ? . .
C(2) C(3) 1.509(9) ? . .
C(3) C(4) 1.532(8) ? . .
C(4) C(5) 1.533(9) ? . .
C(5) C(6) 1.526(8) ? . .
C(7) C(8) 1.498(8) ? . .
C(9) C(10) 1.515(8) ? . .
C(11) C(12) 1.506(7) ? . .
C(13) C(14) 1.463(7) ? . .
N(1) H(25) 0.9500 ? . .
N(2) H(26) 0.9499 ? . .
N(3) H(27) 0.9500 ? . .
C(1) H(1) 0.99(4) ? . .
C(2) H(2) 1.01(4) ? . .
C(2) H(3) 0.96(4) ? . .
C(3) H(4) 1.00(5) ? . .
C(4) H(5) 1.00(5) ? . .
C(4) H(6) 0.94(4) ? . .
C(5) H(7) 1.03(4) ? . .
C(6) H(8) 0.99(4) ? . .
C(6) H(9) 0.98(3) ? . .
C(7) H(10) 0.98(4) ? . .
C(7) H(11) 0.93(5) ? . .
C(8) H(12) 0.9500 ? . .
C(8) H(13) 0.9500 ? . .
C(8) H(14) 0.9500 ? . .
C(9) H(15) 1.07(5) ? . .
C(9) H(16) 0.99(5) ? . .
C(10) H(17) 0.9500 ? . .
C(10) H(18) 0.9500 ? . .
C(10) H(19) 0.9500 ? . .
C(11) H(20) 0.9501 ? . .
C(11) H(21) 0.99(4) ? . .
C(12) H(22) 0.9499 ? . .
C(12) H(23) 0.9500 ? . .
C(12) H(24) 0.9500 ? . .
C(14) H(28) 0.9499 ? . .
C(14) H(29) 0.9501 ? . .
C(14) H(30) 0.9499 ? . .
H(2) C(2) 1.01(4) ? . .
H(3) C(2) 0.96(4) ? . .
H(9) C(6) 0.98(3) ? . .

loop_
_geom_contact_atom_site_label_1
_geom_contact_atom_site_label_2
_geom_contact_distance
_geom_contact_publ_flag
_geom_contact_site_symmetry_1
_geom_contact_site_symmetry_2
Cu(1) C(1) 2.958(5) ? . .
Cu(1) C(2) 3.289(5) ? . .
Cu(1) C(3) 2.943(5) ? . .
Cu(1) C(4) 3.279(6) ? . .
Cu(1) C(5) 2.963(5) ? . .
Cu(1) C(6) 3.325(5) ? . .
Cu(1) C(7) 3.023(6) ? . .
Cu(1) C(8) 3.393(6) ? . .
Cu(1) C(9) 3.081(8) ? . .
Cu(1) C(10) 3.533(6) ? . .
Cu(1) C(11) 3.108(6) ? . .
Cu(1) C(12) 3.543(5) ? . .
Cu(1) C(13) 3.001(5) ? . .
F(1) F(3) 2.672(5) ? . .
F(1) F(4) 2.622(4) ? . .
F(1) F(5) 2.622(4) ? . .
F(1) F(6) 2.631(5) ? . .
F(1) N(1) 3.249(5) ? . .
F(1) C(2) 3.523(6) ? . 55504
F(2) F(3) 2.642(4) ? . .
F(2) F(4) 2.632(4) ? . .
F(2) F(5) 2.621(5) ? . .
F(2) F(6) 2.678(4) ? . .
F(2) N(3) 3.178(5) ? . 45501
F(2) C(9) 3.458(7) ? . 45501
F(2) C(12) 3.560(7) ? . 45501
F(3) F(5) 2.624(5) ? . .
F(3) F(6) 2.650(5) ? . .
F(3) C(2) 3.555(6) ? . 55504
F(4) F(5) 2.604(4) ? . .
F(4) F(6) 2.643(5) ? . .
F(4) N(1) 3.298(5) ? . .
F(4) C(1) 3.325(7) ? . .
F(4) C(7) 3.384(7) ? . .
F(4) C(9) 3.550(7) ? . 45501
F(4) C(10) 3.374(6) ? . 45501
F(4) C(14) 3.585(6) ? . 45404
F(5) N(2) 3.179(5) ? . 55602
F(5) C(2) 3.404(6) ? . 55602
F(5) C(14) 3.035(6) ? . 45404
F(6) C(13) 3.154(8) ? . 45501
F(6) C(14) 3.123(8) ? . 45501
N(1) N(2) 3.099(6) ? . .
N(1) N(3) 3.050(6) ? . .
N(1) N(4) 3.574(5) ? . .
N(1) C(2) 2.507(7) ? . .
N(1) C(3) 3.191(8) ? . .
N(1) C(5) 3.154(7) ? . .
N(1) C(6) 2.468(7) ? . .
N(1) C(8) 2.453(7) ? . .
N(2) F(5) 3.179(5) ? . 54602
N(2) N(3) 3.174(5) ? . .
N(2) N(4) 3.460(5) ? . .
N(2) C(1) 3.177(7) ? . .
N(2) C(2) 2.454(7) ? . .
N(2) C(4) 2.511(7) ? . .
N(2) C(5) 3.244(7) ? . .
N(2) C(10) 2.465(6) ? . .
N(3) F(2) 3.178(5) ? . 65501
N(3) N(4) 3.396(5) ? . .
N(3) C(1) 3.188(6) ? . .
N(3) C(3) 3.208(6) ? . .
N(3) C(4) 2.478(7) ? . .
N(3) C(6) 2.489(6) ? . .
N(3) C(12) 2.473(6) ? . .
N(4) C(12) 3.574(7) ? . .
N(4) C(14) 2.596(6) ? . .
C(1) C(3) 2.561(9) ? . .
C(1) C(4) 2.963(9) ? . .
C(1) C(5) 2.577(8) ? . .
C(1) C(7) 2.476(8) ? . .
C(2) F(1) 3.523(6) ? . 55404
C(2) F(3) 3.555(6) ? . 55404
C(2) F(5) 3.404(6) ? . 54602
C(2) C(4) 2.512(9) ? . .
C(2) C(5) 2.970(8) ? . .
C(2) C(6) 2.502(8) ? . .
C(2) C(7) 3.109(9) ? . .
C(3) C(5) 2.591(8) ? . .
C(3) C(6) 2.958(8) ? . .
C(3) C(9) 2.456(8) ? . .
C(4) C(6) 2.51(1) ? . .
C(4) C(9) 3.110(9) ? . .
C(5) C(11) 2.463(7) ? . .
C(6) C(11) 3.067(7) ? . .
C(9) F(2) 3.458(7) ? . 65501
C(9) F(4) 3.550(7) ? . 65501
C(10) F(4) 3.374(6) ? . 65501
C(12) F(2) 3.560(7) ? . 65501
C(13) F(6) 3.154(8) ? . 65501
C(14) F(4) 3.585(6) ? . 65504
C(14) F(5) 3.035(6) ? . 65504
C(14) F(6) 3.123(8) ? . 65501
Sb(1) H(3) 3.55(4) ? . 55504
Sb(1) H(25) 3.4946 ? . .
Sb(1) H(28) 3.5640 ? . 45404
Cu(1) H(2) 3.52(4) ? . .
Cu(1) H(5) 3.51(4) ? . .
Cu(1) H(11) 3.03(4) ? . .
Cu(1) H(12) 3.2058 ? . .
Cu(1) H(14) 3.3277 ? . .
Cu(1) H(16) 3.02(6) ? . .
Cu(1) H(17) 3.3614 ? . .
Cu(1) H(19) 3.4730 ? . .
Cu(1) H(20) 3.1739 ? . .
Cu(1) H(22) 3.3703 ? . .
Cu(1) H(24) 3.4912 ? . .
Cu(1) H(25) 2.5193 ? . .
Cu(1) H(26) 2.5349 ? . .
Cu(1) H(27) 2.5489 ? . .
F(1) H(3) 2.73(4) ? . 55504
F(1) H(4) 3.38(4) ? . 55504
F(1) H(6) 2.82(4) ? . 55504
F(1) H(8) 3.19(4) ? . .
F(1) H(9) 3.50(4) ? . 55504
F(1) H(14) 2.8900 ? . .
F(1) H(20) 2.8625 ? . .
F(1) H(25) 2.3057 ? . .
F(2) H(5) 3.37(4) ? . 45501
F(2) H(16) 2.54(4) ? . 45501
F(2) H(17) 3.3064 ? . 45501
F(2) H(18) 3.5307 ? . 55602
F(2) H(19) 3.1099 ? . 55602
F(2) H(24) 2.6806 ? . 45501
F(2) H(26) 3.5572 ? . 55602
F(2) H(27) 2.3196 ? . 45501
F(2) H(28) 2.8760 ? . 45404
F(3) H(1) 3.60(3) ? . 55504
F(3) H(2) 3.34(5) ? . 55602
F(3) H(3) 2.64(4) ? . 55504
F(3) H(4) 3.07(4) ? . 55602
F(3) H(15) 3.48(4) ? . 55602
F(3) H(24) 3.3562 ? . 45501
F(3) H(26) 3.3408 ? . 55602
F(4) H(1) 2.67(4) ? . .
F(4) H(8) 3.32(5) ? . .
F(4) H(10) 2.75(4) ? . .
F(4) H(16) 2.98(5) ? . 45501
F(4) H(17) 2.9797 ? . 45501
F(4) H(18) 3.1913 ? . 45501
F(4) H(25) 2.7815 ? . .
F(4) H(28) 3.2692 ? . 45404
F(4) H(29) 3.0436 ? . 45404
F(5) H(2) 2.51(4) ? . 55602
F(5) H(8) 2.85(5) ? . .
F(5) H(11) 2.68(5) ? . 55602
F(5) H(19) 3.2572 ? . 55602
F(5) H(26) 2.2467 ? . 55602
F(5) H(28) 2.5834 ? . 45404
F(5) H(29) 3.1125 ? . 45404
F(5) H(30) 2.9242 ? . 45404
F(6) H(3) 3.53(4) ? . 55504
F(6) H(9) 2.92(3) ? . 55504
F(6) H(17) 2.8939 ? . 45501
F(6) H(29) 2.7793 ? . 45501
F(6) H(30) 3.0030 ? . 45501
N(1) H(1) 2.02(3) ? . .
N(1) H(2) 2.66(4) ? . .
N(1) H(3) 3.23(4) ? . .
N(1) H(8) 2.66(4) ? . .
N(1) H(9) 3.31(4) ? . .
N(1) H(10) 2.02(5) ? . .
N(1) H(11) 1.93(4) ? . .
N(1) H(12) 2.8588 ? . .
N(1) H(13) 3.2229 ? . .
N(1) H(14) 2.4511 ? . .
N(1) H(20) 3.2626 ? . .
N(1) H(26) 3.1583 ? . .
N(2) H(2) 2.58(4) ? . .
N(2) H(3) 3.30(4) ? . .
N(2) H(4) 2.06(4) ? . .
N(2) H(5) 2.68(4) ? . .
N(2) H(6) 3.25(4) ? . .
N(2) H(11) 3.25(5) ? . .
N(2) H(15) 2.09(5) ? . .
N(2) H(16) 1.93(5) ? . .
N(2) H(17) 2.8672 ? . .
N(2) H(18) 3.2285 ? . .
N(2) H(19) 2.4647 ? . .
N(2) H(27) 3.2713 ? . .
N(3) H(5) 2.61(5) ? . .
N(3) H(6) 3.28(4) ? . .
N(3) H(7) 2.04(3) ? . .
N(3) H(8) 2.68(4) ? . .
N(3) H(9) 3.28(3) ? . .
N(3) H(16) 3.34(5) ? . .
N(3) H(18) 3.0841 ? . 65602
N(3) H(20) 2.0105 ? . .
N(3) H(21) 1.99(4) ? . .
N(3) H(22) 2.8791 ? . .
N(3) H(23) 3.2399 ? . .
N(3) H(24) 2.4815 ? . .
N(3) H(25) 3.0949 ? . .
N(4) H(12) 3.1957 ? . .
N(4) H(14) 3.5668 ? . .
N(4) H(17) 3.0365 ? . .
N(4) H(19) 3.5524 ? . .
N(4) H(22) 3.0790 ? . .
N(4) H(24) 3.3877 ? . .
N(4) H(27) 3.5253 ? . .
N(4) H(28) 3.0492 ? . .
N(4) H(29) 3.0547 ? . .
N(4) H(30) 3.0311 ? . .
C(1) H(2) 2.08(5) ? . .
C(1) H(3) 1.95(5) ? . .
C(1) H(4) 3.37(5) ? . .
C(1) H(6) 3.32(5) ? . .
C(1) H(7) 3.43(4) ? . .
C(1) H(8) 2.11(4) ? . .
C(1) H(9) 2.09(4) ? . .
C(1) H(10) 2.58(5) ? . .
C(1) H(11) 2.66(4) ? . .
C(1) H(25) 1.9753 ? . .
C(1) H(26) 3.3352 ? . .
C(2) H(1) 2.04(5) ? . .
C(2) H(4) 2.05(5) ? . .
C(2) H(5) 3.38(5) ? . .
C(2) H(6) 2.73(5) ? . .
C(2) H(8) 3.37(4) ? . .
C(2) H(9) 2.76(4) ? . .
C(2) H(10) 3.31(5) ? . .
C(2) H(11) 2.80(4) ? . .
C(2) H(25) 3.2886 ? . .
C(2) H(26) 2.4874 ? . .
C(3) H(1) 3.36(5) ? . .
C(3) H(2) 2.08(5) ? . .
C(3) H(3) 2.11(4) ? . .
C(3) H(5) 2.11(4) ? . .
C(3) H(6) 1.99(4) ? . .
C(3) H(7) 3.41(4) ? . .
C(3) H(9) 3.30(4) ? . .
C(3) H(15) 2.56(5) ? . .
C(3) H(16) 2.70(5) ? . .
C(3) H(22) 3.4167 ? . 55404
C(3) H(26) 1.9623 ? . .
C(3) H(27) 3.4173 ? . .
C(4) H(2) 3.38(5) ? . .
C(4) H(3) 2.83(4) ? . .
C(4) H(4) 2.00(4) ? . .
C(4) H(7) 2.06(4) ? . .
C(4) H(8) 3.38(5) ? . .
C(4) H(9) 2.73(4) ? . .
C(4) H(14) 3.4074 ? . 55404
C(4) H(15) 3.27(4) ? . .
C(4) H(16) 2.83(4) ? . .
C(4) H(22) 3.5558 ? . 55404
C(4) H(26) 3.2896 ? . .
C(4) H(27) 2.5405 ? . .
C(5) H(1) 3.40(4) ? . .
C(5) H(3) 3.33(4) ? . .
C(5) H(4) 3.35(4) ? . .
C(5) H(5) 2.08(5) ? . .
C(5) H(6) 2.07(5) ? . .
C(5) H(8) 2.09(5) ? . .
C(5) H(9) 2.02(4) ? . .
C(5) H(10) 3.57(4) ? . 55602
C(5) H(18) 3.2954 ? . 65602
C(5) H(20) 2.7593 ? . .
C(5) H(21) 2.46(4) ? . .
C(5) H(25) 3.3224 ? . .
C(5) H(27) 1.9532 ? . .
C(6) H(1) 2.07(4) ? . .
C(6) H(2) 3.37(4) ? . .
C(6) H(3) 2.69(4) ? . .
C(6) H(5) 3.36(5) ? . .
C(6) H(6) 2.78(5) ? . .
C(6) H(7) 2.10(4) ? . .
C(6) H(11) 3.49(4) ? . 55602
C(6) H(13) 3.5732 ? . 55602
C(6) H(20) 2.8593 ? . .
C(6) H(21) 3.11(4) ? . .
C(6) H(25) 2.5155 ? . .
C(6) H(27) 3.2734 ? . .
C(7) H(1) 2.56(3) ? . .
C(7) H(2) 2.75(5) ? . .
C(7) H(7) 3.42(4) ? . 54602
C(7) H(8) 3.32(4) ? . 54602
C(7) H(9) 3.58(4) ? . 54602
C(7) H(12) 2.0279 ? . .
C(7) H(13) 2.0251 ? . .
C(7) H(14) 2.0159 ? . .
C(7) H(21) 3.28(4) ? . 54602
C(7) H(25) 1.9745 ? . .
C(7) H(26) 3.4009 ? . .
C(8) H(6) 3.48(4) ? . 55504
C(8) H(7) 3.57(3) ? . 54602
C(8) H(9) 3.44(4) ? . 54602
C(8) H(10) 2.06(4) ? . .
C(8) H(11) 2.04(4) ? . .
C(8) H(25) 2.5373 ? . .
C(9) H(4) 2.58(4) ? . .
C(9) H(5) 2.80(4) ? . .
C(9) H(17) 2.0401 ? . .
C(9) H(18) 2.0394 ? . .
C(9) H(19) 2.0242 ? . .
C(9) H(26) 1.9488 ? . .
C(10) H(7) 3.38(4) ? . 64602
C(10) H(15) 2.16(4) ? . .
C(10) H(16) 2.08(4) ? . .
C(10) H(21) 3.39(5) ? . 64602
C(10) H(26) 2.5184 ? . .
C(10) H(27) 3.2458 ? . 64602
C(11) H(7) 2.60(3) ? . .
C(11) H(8) 2.74(4) ? . .
C(11) H(10) 3.37(4) ? . 55602
C(11) H(18) 3.0013 ? . 65602
C(11) H(22) 2.0367 ? . .
C(11) H(23) 2.0307 ? . .
C(11) H(24) 2.0255 ? . .
C(11) H(25) 3.3334 ? . .
C(11) H(27) 1.9681 ? . .
C(12) H(4) 3.26(5) ? . 55504
C(12) H(15) 3.47(5) ? . 65602
C(12) H(15) 3.32(4) ? . 55504
C(12) H(18) 3.4079 ? . 65602
C(12) H(20) 2.0257 ? . .
C(12) H(21) 2.14(4) ? . .
C(12) H(27) 2.5306 ? . .
C(13) H(5) 3.35(5) ? . 55504
C(13) H(17) 3.3145 ? . .
C(13) H(22) 3.3399 ? . .
C(13) H(28) 1.9951 ? . .
C(13) H(29) 1.9924 ? . .
C(13) H(30) 1.9840 ? . .
C(14) H(5) 3.58(5) ? . 55504
H(1) F(3) 3.60(3) ? . 55404
H(2) Cu(1) 3.52(4) ? . .
H(2) F(3) 3.34(5) ? . 54602
H(2) F(5) 2.51(4) ? . 54602
H(2) N(1) 2.66(4) ? . .
H(2) N(2) 2.58(4) ? . .
H(2) C(1) 2.08(5) ? . .
H(2) C(3) 2.08(5) ? . .
H(2) C(4) 3.38(5) ? . .
H(2) C(6) 3.37(4) ? . .
H(2) C(7) 2.75(5) ? . .
H(3) Sb(1) 3.55(4) ? . 55404
H(3) F(1) 2.73(4) ? . 55404
H(3) F(3) 2.64(4) ? . 55404
H(3) F(6) 3.53(4) ? . 55404
H(3) N(1) 3.23(4) ? . .
H(3) N(2) 3.30(4) ? . .
H(3) C(1) 1.95(5) ? . .
H(3) C(3) 2.11(4) ? . .
H(3) C(4) 2.83(4) ? . .
H(3) C(5) 3.33(4) ? . .
H(3) C(6) 2.69(4) ? . .
H(4) F(1) 3.38(4) ? . 55404
H(4) F(3) 3.07(4) ? . 54602
H(4) C(12) 3.26(5) ? . 55404
H(5) F(2) 3.37(4) ? . 65501
H(5) C(13) 3.35(5) ? . 55404
H(5) C(14) 3.58(5) ? . 55404
H(6) F(1) 2.82(4) ? . 55404
H(6) C(8) 3.48(4) ? . 55404
H(7) C(7) 3.42(4) ? . 55602
H(7) C(8) 3.57(3) ? . 55602
H(7) C(10) 3.38(4) ? . 65602
H(8) C(7) 3.32(4) ? . 55602
H(9) F(1) 3.50(4) ? . 55404
H(9) F(6) 2.92(3) ? . 55404
H(9) N(1) 3.31(4) ? . .
H(9) N(3) 3.28(3) ? . .
H(9) C(1) 2.09(4) ? . .
H(9) C(2) 2.76(4) ? . .
H(9) C(3) 3.30(4) ? . .
H(9) C(4) 2.73(4) ? . .
H(9) C(5) 2.02(4) ? . .
H(9) C(7) 3.58(4) ? . 55602
H(9) C(8) 3.44(4) ? . 55602
H(10) C(5) 3.57(4) ? . 54602
H(10) C(11) 3.37(4) ? . 54602
H(11) F(5) 2.68(5) ? . 54602
H(11) C(6) 3.49(4) ? . 54602
H(13) C(6) 3.5732 ? . 54602
H(14) C(4) 3.4074 ? . 55504
H(15) F(3) 3.48(4) ? . 54602
H(15) C(12) 3.47(5) ? . 64602
H(15) C(12) 3.32(4) ? . 55404
H(16) F(2) 2.54(4) ? . 65501
H(16) F(4) 2.98(5) ? . 65501
H(17) F(2) 3.3064 ? . 65501
H(17) F(4) 2.9797 ? . 65501
H(17) F(6) 2.8939 ? . 65501
H(18) F(2) 3.5307 ? . 54602
H(18) F(4) 3.1913 ? . 65501
H(18) N(3) 3.0841 ? . 64602
H(18) C(5) 3.2954 ? . 64602
H(18) C(11) 3.0013 ? . 64602
H(18) C(12) 3.4079 ? . 64602
H(19) F(2) 3.1099 ? . 54602
H(19) F(5) 3.2572 ? . 54602
H(21) C(7) 3.28(4) ? . 55602
H(21) C(10) 3.39(5) ? . 65602
H(22) C(3) 3.4167 ? . 55504
H(22) C(4) 3.5558 ? . 55504
H(24) F(2) 2.6806 ? . 65501
H(24) F(3) 3.3562 ? . 65501
H(26) F(2) 3.5572 ? . 54602
H(26) F(3) 3.3408 ? . 54602
H(26) F(5) 2.2467 ? . 54602
H(27) F(2) 2.3196 ? . 65501
H(27) C(10) 3.2458 ? . 65602
H(28) Sb(1) 3.5640 ? . 65504
H(28) F(2) 2.8760 ? . 65504
H(28) F(4) 3.2692 ? . 65504
H(28) F(5) 2.5834 ? . 65504
H(29) F(4) 3.0436 ? . 65504
H(29) F(5) 3.1125 ? . 65504
H(29) F(6) 2.7793 ? . 65501
H(30) F(5) 2.9242 ? . 65504
H(30) F(6) 3.0030 ? . 65501

loop_
_geom_torsion_atom_site_label_1
_geom_torsion_atom_site_label_2
_geom_torsion_atom_site_label_3
_geom_torsion_atom_site_label_4
_geom_torsion
_geom_torsion_publ_flag
_geom_torsion_site_symmetry_1
_geom_torsion_site_symmetry_2
_geom_torsion_site_symmetry_3
_geom_torsion_site_symmetry_4
N(2) Cu(1) N(1) C(1) -45.4(3) ? . . . .
N(2) Cu(1) N(1) C(7) 83.2(3) ? . . . .
N(3) Cu(1) N(1) C(1) 51.9(3) ? . . . .
N(3) Cu(1) N(1) C(7) -179.4(3) ? . . . .
N(4) Cu(1) N(1) C(1) 178.6(2) ? . . . .
N(4) Cu(1) N(1) C(7) -52.7(4) ? . . . .
N(1) Cu(1) N(2) C(3) 49.2(3) ? . . . .
N(1) Cu(1) N(2) C(9) 179.1(4) ? . . . .
N(3) Cu(1) N(2) C(3) -44.3(3) ? . . . .
N(3) Cu(1) N(2) C(9) 85.6(4) ? . . . .
N(4) Cu(1) N(2) C(3) -169.7(3) ? . . . .
N(4) Cu(1) N(2) C(9) -39.8(4) ? . . . .
N(1) Cu(1) N(3) C(5) -49.9(3) ? . . . .
N(1) Cu(1) N(3) C(11) 80.1(3) ? . . . .
N(2) Cu(1) N(3) C(5) 45.7(3) ? . . . .
N(2) Cu(1) N(3) C(11) 175.7(3) ? . . . .
N(4) Cu(1) N(3) C(5) 174.2(3) ? . . . .
N(4) Cu(1) N(3) C(11) -55.8(3) ? . . . .
Cu(1) N(1) C(1) C(2) 58.2(5) ? . . . .
Cu(1) N(1) C(1) C(6) -65.6(5) ? . . . .
C(7) N(1) C(1) C(2) -71.5(5) ? . . . .
C(7) N(1) C(1) C(6) 164.7(4) ? . . . .
Cu(1) N(1) C(7) C(8) 63.8(6) ? . . . .
C(1) N(1) C(7) C(8) -168.6(5) ? . . . .
Cu(1) N(2) C(3) C(2) -65.2(5) ? . . . .
Cu(1) N(2) C(3) C(4) 60.0(6) ? . . . .
C(9) N(2) C(3) C(2) 162.2(4) ? . . . .
C(9) N(2) C(3) C(4) -72.6(6) ? . . . .
Cu(1) N(2) C(9) C(10) 67.4(5) ? . . . .
C(3) N(2) C(9) C(10) -164.6(4) ? . . . .
Cu(1) N(3) C(5) C(4) -60.9(5) ? . . . .
Cu(1) N(3) C(5) C(6) 63.0(5) ? . . . .
C(11) N(3) C(5) C(4) 166.5(4) ? . . . .
C(11) N(3) C(5) C(6) -69.7(5) ? . . . .
Cu(1) N(3) C(11) C(12) 66.8(5) ? . . . .
C(5) N(3) C(11) C(12) -164.6(4) ? . . . .
N(1) C(1) C(2) C(3) -72.5(6) ? . . . .
C(6) C(1) C(2) C(3) 50.9(6) ? . . . .
N(1) C(1) C(6) C(5) 73.5(6) ? . . . .
C(2) C(1) C(6) C(5) -51.8(5) ? . . . .
C(1) C(2) C(3) N(2) 76.6(6) ? . . . .
C(1) C(2) C(3) C(4) -49.4(6) ? . . . .
N(2) C(3) C(4) C(5) -76.2(7) ? . . . .
C(2) C(3) C(4) C(5) 48.4(6) ? . . . .
C(3) C(4) C(5) N(3) 76.1(6) ? . . . .
C(3) C(4) C(5) C(6) -48.9(6) ? . . . .
N(3) C(5) C(6) C(1) -73.5(6) ? . . . .
C(4) C(5) C(6) C(1) 50.9(6) ? . . . .
